data_4111190
loop_
_publ_author_name
'Kazuhiro Uemura'
'Kazuya Saito'
'Susumu Kitagawa'
'Hidetoshi Kita'

_publ_section_title
;
 Hydrogen-Bonded Porous Coordination Polymers: Structural Transformation,
 Sorption Properties, and Particle Size from Kinetic Studies
;
_journal_name_full 'Journal of the American Chemical Society'
_journal_page_first 16122
_journal_page_last 16130
_journal_paper_doi 10.1021/ja064152r
_journal_volume 128
_journal_year 2006
_chemical_formula_moiety 'C24 H22 Cl2 Co N6 O2 '
_chemical_formula_sum 'C24 H22 Cl2 Co N6 O2'
_chemical_formula_weight 556.32
_space_group_IT_number 2
_symmetry_cell_setting triclinic
_symmetry_Int_Tables_number 2
_symmetry_space_group_name_Hall '-P 1'
_symmetry_space_group_name_H-M 'P -1'
_cell_angle_alpha 84.70(2)
_cell_angle_beta 81.32(2)
_cell_angle_gamma 82.50(2)
_cell_formula_units_Z 1
_cell_length_a 7.899(7)
_cell_length_b 8.782(7)
_cell_length_c 8.980(8)
_cell_measurement_temperature 293.2
_cell_volume 608.9(9)
_computing_data_reduction 'teXsan Ver. 1.11'
_computing_publication_material 'teXsan Ver. 1.11'
_computing_structure_refinement 'teXsan Ver. 1.10'
_computing_structure_solution SIR97
_diffrn_measured_fraction_theta_full 0.9055
_diffrn_measured_fraction_theta_max 0.9055
_diffrn_measurement_device_type 'Rigaku/MSC Mercury CCD'
_diffrn_measurement_method \w
_diffrn_radiation_type 'Mo K\a'
_diffrn_radiation_wavelength 0.7107
_diffrn_reflns_av_R_equivalents 0.020
_diffrn_reflns_limit_h_max 10
_diffrn_reflns_limit_h_min -7
_diffrn_reflns_limit_k_max 11
_diffrn_reflns_limit_k_min -11
_diffrn_reflns_limit_l_max 11
_diffrn_reflns_limit_l_min -11
_diffrn_reflns_number 4759
_diffrn_reflns_theta_full 27.48
_diffrn_reflns_theta_max 27.48
_exptl_absorpt_coefficient_mu 0.959
_exptl_absorpt_correction_T_max 0.825
_exptl_absorpt_correction_T_min 0.669
_exptl_absorpt_correction_type empirical
_exptl_absorpt_process_details REQABA
_exptl_crystal_colour purple
_exptl_crystal_density_diffrn 1.517
_exptl_crystal_description block
_exptl_crystal_size_max 0.500
_exptl_crystal_size_mid 0.450
_exptl_crystal_size_min 0.200
_refine_diff_density_max 0.33
_refine_diff_density_min -0.38
_refine_ls_extinction_method none
_refine_ls_goodness_of_fit_ref 1.691
_refine_ls_hydrogen_treatment noref
_refine_ls_number_parameters 160
_refine_ls_number_reflns 2520
_refine_ls_R_factor_gt 0.0410
_refine_ls_shift/su_max 0.0016
_refine_ls_structure_factor_coef Fsqd
_refine_ls_weighting_details 'w = 1/[\s^2^(Fo^2^) + (0.09000(Max(Fo^2^,0) + 2Fc^2^)/3)^2^]'
_refine_ls_weighting_scheme calc
_refine_ls_wR_factor_ref 0.1833
_reflns_number_gt 2293
_reflns_number_total 2520
_reflns_threshold_expression F^2^>2.0\s(F^2^)
_cod_data_source_file ja064152rsi20060624_091237_1.cif
_cod_data_source_block Co4pcnaCl
_cod_original_cell_volume 608.8(9)
_cod_original_sg_symbol_H-M 'P -1 '
_cod_original_formula_sum 'C24 H22 Cl2 Co N6 O2 '
_cod_database_code 4111190

loop_
_symmetry_equiv_pos_as_xyz
x,y,z
-x,-y,-z

loop_
_atom_site_label
_atom_site_type_symbol
_atom_site_fract_x
_atom_site_fract_y
_atom_site_fract_z
_atom_site_U_iso_or_equiv
_atom_site_adp_type
_atom_site_occupancy
_atom_site_calc_flag
_atom_site_refinement_flags
Co(1) Co 0.5000 0.0000 0.5000 0.0227(2) Uani 1.00 d S
Cl(1) Cl 0.28272(9) -0.05780(8) 0.35282(8) 0.0286(2) Uani 1.00 d .
O(1) O 0.1448(5) -0.5689(3) 1.1563(3) 0.0596(9) Uani 1.00 d .
N(1) N 0.3720(3) -0.7619(3) 1.5163(3) 0.0286(6) Uani 1.00 d .
N(2) N 0.3372(3) -0.0715(3) 0.7148(3) 0.0292(6) Uani 1.00 d .
N(3) N 0.1008(3) -0.3278(3) 1.2312(3) 0.0279(6) Uani 1.00 d .
C(1) C 0.3006(4) -0.6903(3) 1.3985(3) 0.0306(7) Uani 1.00 d .
C(2) C 0.2302(4) -0.5364(3) 1.3917(3) 0.0264(7) Uani 1.00 d .
C(3) C 0.2291(4) -0.4534(3) 1.5157(3) 0.0306(7) Uani 1.00 d .
C(4) C 0.2998(4) -0.5271(4) 1.6395(3) 0.0336(8) Uani 1.00 d .
C(5) C 0.3700(4) -0.6789(4) 1.6352(3) 0.0309(7) Uani 1.00 d .
C(6) C 0.1697(4) -0.0831(4) 0.7159(3) 0.0302(7) Uani 1.00 d .
C(7) C 0.0650(4) -0.1440(4) 0.8383(3) 0.0307(7) Uani 1.00 d .
C(8) C 0.1330(4) -0.1973(3) 0.9699(3) 0.0262(7) Uani 1.00 d .
C(9) C 0.3044(4) -0.1816(4) 0.9712(3) 0.0356(8) Uani 1.00 d .
C(10) C 0.4002(4) -0.1165(5) 0.8453(4) 0.0387(9) Uani 1.00 d .
C(11) C 0.1565(4) -0.4789(3) 1.2482(3) 0.0295(7) Uani 1.00 d .
C(12) C 0.0179(4) -0.2652(3) 1.1013(3) 0.0286(7) Uani 1.00 d .
H(1) H 0.2977 -0.7481 1.3147 0.0367 Uiso 1.00 calc .
H(2) H 0.1811 -0.3485 1.5161 0.0368 Uiso 1.00 calc .
H(3) H 0.2998 -0.4732 1.7265 0.0403 Uiso 1.00 calc .
H(4) H 0.4193 -0.7272 1.7202 0.0371 Uiso 1.00 calc .
H(5) H 0.1199 -0.0474 0.6273 0.0362 Uiso 1.00 calc .
H(6) H -0.0532 -0.1494 0.8324 0.0368 Uiso 1.00 calc .
H(7) H 0.3567 -0.2156 1.0589 0.0427 Uiso 1.00 calc .
H(8) H 0.5163 -0.1029 0.8511 0.0465 Uiso 1.00 calc .
H(9) H 0.1159 -0.2614 1.3047 0.0335 Uiso 1.00 calc .
H(10) H -0.0316 -0.3460 1.0666 0.0343 Uiso 1.00 calc .
H(11) H -0.0708 -0.1866 1.1339 0.0343 Uiso 1.00 calc .

loop_
_atom_site_aniso_label
_atom_site_aniso_U_11
_atom_site_aniso_U_22
_atom_site_aniso_U_33
_atom_site_aniso_U_12
_atom_site_aniso_U_13
_atom_site_aniso_U_23
Co(1) 0.0273(3) 0.0212(4) 0.0209(3) -0.0034(2) -0.0079(2) 0.0002(2)
Cl(1) 0.0326(4) 0.0285(4) 0.0276(4) -0.0080(3) -0.0110(3) -0.0009(3)
O(1) 0.105(2) 0.029(1) 0.053(2) 0.008(1) -0.049(2) -0.008(1)
N(1) 0.031(1) 0.024(1) 0.031(1) 0.0008(9) -0.0076(10) -0.0011(10)
N(2) 0.034(1) 0.031(1) 0.023(1) -0.005(1) -0.0055(9) 0.0006(10)
N(3) 0.039(1) 0.021(1) 0.024(1) -0.0048(10) -0.0079(10) 0.0026(9)
C(1) 0.039(2) 0.024(1) 0.031(1) -0.002(1) -0.011(1) -0.004(1)
C(2) 0.030(1) 0.021(1) 0.029(1) -0.005(1) -0.008(1) 0.001(1)
C(3) 0.037(2) 0.024(1) 0.030(1) 0.001(1) -0.007(1) -0.003(1)
C(4) 0.043(2) 0.032(2) 0.027(1) -0.001(1) -0.007(1) -0.006(1)
C(5) 0.030(1) 0.035(2) 0.027(1) 0.001(1) -0.008(1) 0.000(1)
C(6) 0.033(1) 0.033(2) 0.024(1) -0.001(1) -0.008(1) 0.003(1)
C(7) 0.027(1) 0.034(2) 0.030(1) 0.000(1) -0.007(1) 0.003(1)
C(8) 0.033(1) 0.021(1) 0.023(1) -0.002(1) -0.004(1) 0.000(1)
C(9) 0.032(1) 0.050(2) 0.025(1) -0.006(1) -0.010(1) 0.006(1)
C(10) 0.034(2) 0.057(2) 0.027(1) -0.013(1) -0.008(1) 0.003(1)
C(11) 0.039(2) 0.022(1) 0.029(1) -0.003(1) -0.013(1) 0.001(1)
C(12) 0.032(1) 0.026(1) 0.027(1) -0.004(1) -0.004(1) 0.003(1)

loop_
_atom_type_symbol
_atom_type_description
_atom_type_scat_dispersion_real
_atom_type_scat_dispersion_imag
_atom_type_scat_source
Co Co 0.349 0.972
;International Tables for Crystallography
(1992, Vol. C, Tables 4.2.6.8 and 6.1.1.1)
;
Cl Cl 0.148 0.159
;International Tables for Crystallography
(1992, Vol. C, Tables 4.2.6.8 and 6.1.1.1)
;
N N 0.006 0.003
;International Tables for Crystallography
(1992, Vol. C, Tables 4.2.6.8 and 6.1.1.1)
;
O O 0.011 0.006
;International Tables for Crystallography
(1992, Vol. C, Tables 4.2.6.8 and 6.1.1.1)
;
C C 0.003 0.002
;International Tables for Crystallography
(1992, Vol. C, Tables 4.2.6.8 and 6.1.1.1)
;
H H 0.000 0.000
;International Tables for Crystallography
(1992, Vol. C, Table 6.1.1.2)
;

loop_
_geom_angle_atom_site_label_1
_geom_angle_atom_site_label_2
_geom_angle_atom_site_label_3
_geom_angle
_geom_angle_site_symmetry_1
_geom_angle_site_symmetry_3
_geom_angle_publ_flag
Cl(1) Co(1) Cl(1) 180.0 . 2_656 yes
Cl(1) Co(1) N(1) 90.20(7) . 1_564 yes
Cl(1) Co(1) N(1) 89.80(7) . 2_647 yes
Cl(1) Co(1) N(2) 90.56(8) . . yes
Cl(1) Co(1) N(2) 89.44(8) . 2_656 yes
Cl(1) Co(1) N(1) 89.80(7) 2_656 1_564 yes
Cl(1) Co(1) N(1) 90.20(7) 2_656 2_647 yes
Cl(1) Co(1) N(2) 89.44(8) 2_656 . yes
Cl(1) Co(1) N(2) 90.56(8) 2_656 2_656 yes
N(1) Co(1) N(1) 180.0000(1) 1_564 2_647 yes
N(1) Co(1) N(2) 89.50(10) 1_564 . yes
N(1) Co(1) N(2) 90.50(10) 1_564 2_656 yes
N(1) Co(1) N(2) 90.50(10) 2_647 . yes
N(1) Co(1) N(2) 89.50(10) 2_647 2_656 yes
N(2) Co(1) N(2) 180.0 . 2_656 yes
Co(1) N(1) C(1) 119.2(2) 1_546 . yes
Co(1) N(1) C(5) 123.7(2) 1_546 . yes
C(1) N(1) C(5) 116.9(2) . . yes
Co(1) N(2) C(6) 120.2(2) . . yes
Co(1) N(2) C(10) 123.7(2) . . yes
C(6) N(2) C(10) 116.0(3) . . yes
C(11) N(3) C(12) 120.5(2) . . yes
N(1) C(1) C(2) 123.9(3) . . yes
C(1) C(2) C(3) 118.2(3) . . yes
C(1) C(2) C(11) 115.1(3) . . yes
C(3) C(2) C(11) 126.7(3) . . yes
C(2) C(3) C(4) 118.5(3) . . yes
C(3) C(4) C(5) 119.5(3) . . yes
N(1) C(5) C(4) 123.1(3) . . yes
N(2) C(6) C(7) 123.9(3) . . yes
C(6) C(7) C(8) 119.8(3) . . yes
C(7) C(8) C(9) 116.7(3) . . yes
C(7) C(8) C(12) 119.1(3) . . yes
C(9) C(8) C(12) 124.2(3) . . yes
C(8) C(9) C(10) 120.3(3) . . yes
N(2) C(10) C(9) 123.3(3) . . yes
O(1) C(11) N(3) 122.9(3) . . yes
O(1) C(11) C(2) 120.0(3) . . yes
N(3) C(11) C(2) 117.1(2) . . yes
N(3) C(12) C(8) 115.9(2) . . yes

loop_
_geom_bond_atom_site_label_1
_geom_bond_atom_site_label_2
_geom_bond_distance
_geom_bond_site_symmetry_2
_geom_bond_publ_flag
Co(1) Cl(1) 2.447(1) . yes
Co(1) Cl(1) 2.447(1) 2_656 yes
Co(1) N(1) 2.208(2) 1_564 yes
Co(1) N(1) 2.208(2) 2_647 yes
Co(1) N(2) 2.237(2) . yes
Co(1) N(2) 2.237(2) 2_656 yes
O(1) C(11) 1.215(4) . yes
N(1) C(1) 1.341(4) . yes
N(1) C(5) 1.344(4) . yes
N(2) C(6) 1.339(4) . yes
N(2) C(10) 1.348(4) . yes
N(3) C(11) 1.345(4) . yes
N(3) C(12) 1.453(3) . yes
C(1) C(2) 1.393(4) . yes
C(2) C(3) 1.384(4) . yes
C(2) C(11) 1.512(4) . yes
C(3) C(4) 1.388(4) . yes
C(4) C(5) 1.377(4) . yes
C(6) C(7) 1.383(4) . yes
C(7) C(8) 1.388(4) . yes
C(8) C(9) 1.381(4) . yes
C(8) C(12) 1.504(4) . yes
C(9) C(10) 1.383(4) . yes
